data_7247944
loop_
_publ_author_name
'Asano, Akiko'
'Kawanami, Yukiko'
'Fujita, Mao'
'Yano, Yuta'
'Ide, Rio'
'Minoura, Katsuhiko'
'Kato, Takuma'
'Doi, Mitsunobu'

_publ_section_title
;
 Electronic substituent effect on the conformation of a
 phenylalanine-incorporated cyclic peptide
;
_journal_issue 2
_journal_name_full 'RSC Advances'
_journal_page_first 1062
_journal_page_last 1071
_journal_paper_doi 10.1039/D3RA07836A
_journal_volume 14
_journal_year 2024
_chemical_absolute_configuration rm
_chemical_compound_source synthesis
_chemical_formula_moiety 'C39 H49 Br N8 O6 S2,0.5(C2 H3 N)'
_chemical_formula_sum 'C40 H50.5 Br N8.5 O6 S2'
_chemical_formula_weight 890.41
_chemical_name_systematic Phe(4Br)_ASC
_space_group_crystal_system monoclinic
_space_group_IT_number 4
_space_group_name_Hall 'P 2yb'
_space_group_name_H-M_alt 'P 1 21 1'
_atom_sites_solution_hydrogens geom
_audit_creation_method SHELXL-2018/3
_audit_update_record
;
2023-08-22 deposited with the CCDC.	2023-12-19 downloaded from the CCDC.
;
_cell_angle_alpha 90
_cell_angle_beta 95.6830(10)
_cell_angle_gamma 90
_cell_formula_units_Z 4
_cell_length_a 15.64800(10)
_cell_length_b 16.8169(2)
_cell_length_c 16.1537(2)
_cell_measurement_reflns_used 25771
_cell_measurement_temperature 100
_cell_measurement_theta_max 74.1980
_cell_measurement_theta_min 3.7450
_cell_volume 4229.97(8)
_computing_cell_refinement CrysAlisPro
_computing_data_collection CrysAlisPro
_computing_data_reduction CrysAlisPro
_computing_structure_refinement 'SHELXL-2018/3 (Sheldrick, 2018)'
_computing_structure_solution 'SHELXT (Sheldrik,2015a)'
_diffrn_ambient_temperature 100
_diffrn_detector_area_resol_mean 5.811
_diffrn_measured_fraction_theta_full 0.984
_diffrn_measured_fraction_theta_max 0.983
_diffrn_measurement_device_type 'XtaLAB Pro: Kappa single & P200K'
_diffrn_measurement_method \w-scan
_diffrn_radiation_type CuK\a
_diffrn_radiation_wavelength 1.54184
_diffrn_reflns_av_R_equivalents 0.0838
_diffrn_reflns_av_unetI/netI 0.0571
_diffrn_reflns_Laue_measured_fraction_full 0.984
_diffrn_reflns_Laue_measured_fraction_max 0.983
_diffrn_reflns_limit_h_max 18
_diffrn_reflns_limit_h_min -18
_diffrn_reflns_limit_k_max 19
_diffrn_reflns_limit_k_min -20
_diffrn_reflns_limit_l_max 19
_diffrn_reflns_limit_l_min -19
_diffrn_reflns_number 33721
_diffrn_reflns_point_group_measured_fraction_full 0.893
_diffrn_reflns_point_group_measured_fraction_max 0.891
_diffrn_reflns_theta_full 67.684
_diffrn_reflns_theta_max 68.247
_diffrn_reflns_theta_min 2.838
_diffrn_source rotating-anode
_exptl_absorpt_coefficient_mu 2.711
_exptl_absorpt_correction_T_max 1.00000
_exptl_absorpt_correction_T_min 0.93514
_exptl_absorpt_correction_type multi-scan
_exptl_absorpt_process_details CrysAlisPro
_exptl_crystal_colour colourless
_exptl_crystal_density_diffrn 1.398
_exptl_crystal_density_method 'not measured'
_exptl_crystal_description plate
_exptl_crystal_F_000 1860.0
_exptl_crystal_recrystallization_method 'Re-crystallisation from solvent: acetonitrilr'
_exptl_crystal_size_max 0.40
_exptl_crystal_size_mid 0.20
_exptl_crystal_size_min 0.05
_refine_diff_density_max 1.929
_refine_diff_density_min -0.899
_refine_diff_density_rms 0.140
_refine_ls_abs_structure_details
;
 Flack x determined using 4679 quotients [(I+)-(I-)]/[(I+)+(I-)]
 (Parsons, Flack and Wagner, Acta Cryst. B69 (2013) 249-259).
;
_refine_ls_abs_structure_Flack -0.010(12)
_refine_ls_extinction_method none
_refine_ls_goodness_of_fit_ref 1.069
_refine_ls_hydrogen_treatment constr
_refine_ls_matrix_type full
_refine_ls_number_parameters 1037
_refine_ls_number_reflns 13808
_refine_ls_number_restraints 43
_refine_ls_restrained_S_all 1.070
_refine_ls_R_factor_all 0.0828
_refine_ls_R_factor_gt 0.0719
_refine_ls_shift/su_max 0.000
_refine_ls_shift/su_mean 0.000
_refine_ls_structure_factor_coef Fsqd
_refine_ls_weighting_details 'w=1/[\s^2^(Fo^2^)+(0.2000P)^2^] where P=(Fo^2^+2Fc^2^)/3'
_refine_ls_weighting_scheme calc
_refine_ls_wR_factor_gt 0.1901
_refine_ls_wR_factor_ref 0.2378
_reflns_Friedel_coverage 0.749
_reflns_Friedel_fraction_full 0.796
_reflns_Friedel_fraction_max 0.793
_reflns_number_gt 12539
_reflns_number_total 13808
_reflns_threshold_expression 'I > 2\s(I)'
_cod_data_source_file d3ra07836a2.cif
_cod_data_source_block 190823_Phe4Br
_cod_depositor_comments
;

2024-10-30
Z value and formula fixed to values more according to usual
chemical conventions.                 miguel
;
_cod_original_formula_sum 'C80 H101 Br2 N17 O12 S4'
_cod_original_formula_weight 1780.82
_cod_original_formula_moiety '2(C39 H49 Br N8 O6 S2),C2 H3 N'
_cod_original_formula_units_Z 2
_cod_original_sg_symbol_H-M 'P 21'
_cod_database_code 7247944
_shelx_shelxl_version_number 2018/3
_shelx_space_group_comment
;
The symmetry employed for this shelxl refinement is uniquely defined
by the following loop, which should always be used as a source of
symmetry information in preference to the above space-group names.
They are only intended as comments.
;

loop_
_space_group_symop_operation_xyz
'x, y, z'
'-x, y+1/2, -z'

loop_
_atom_site_label
_atom_site_type_symbol
_atom_site_fract_x
_atom_site_fract_y
_atom_site_fract_z
_atom_site_U_iso_or_equiv
_atom_site_adp_type
_atom_site_occupancy
_atom_site_site_symmetry_order
_atom_site_calc_flag
_atom_site_refinement_flags_posn
_atom_site_refinement_flags_adp
_atom_site_refinement_flags_occupancy
_atom_site_disorder_assembly
_atom_site_disorder_group
N1S N 0.2880(6) 0.5698(6) 0.1495(6) 0.044(2) Uani 1 1 d . . . . .
C1S C 0.3461(7) 0.5409(6) 0.1855(6) 0.037(2) Uani 1 1 d . . . . .
C2S C 0.4196(8) 0.5042(9) 0.2320(7) 0.058(3) Uani 1 1 d . . . . .
H2S1 H 0.416360 0.512332 0.290441 0.087 Uiso 1 1 calc R U . . .
H2S2 H 0.471391 0.527832 0.216071 0.087 Uiso 1 1 calc R U . . .
H2S3 H 0.419816 0.448265 0.220355 0.087 Uiso 1 1 calc R U . . .
N11A N 0.2070(4) 0.6666(4) 0.6215(4) 0.0270(14) Uani 1 1 d . . . . .
H11A H 0.231922 0.688027 0.581964 0.032 Uiso 1 1 calc R U . . .
C11A C 0.1198(6) 0.6912(6) 0.6372(6) 0.0321(19) Uani 1 1 d . . . . .
H11B H 0.118116 0.697379 0.697348 0.038 Uiso 1 1 calc R U . . .
C13A C 0.0997(6) 0.7726(6) 0.5951(6) 0.036(2) Uani 1 1 d . . . . .
H13A H 0.145360 0.809927 0.612214 0.044 Uiso 1 1 calc R U . . .
H13B H 0.096781 0.766715 0.535159 0.044 Uiso 1 1 calc R U . . .
C14A C 0.0151(6) 0.8044(6) 0.6192(6) 0.0334(19) Uani 1 1 d . . . . .
C15A C -0.0601(6) 0.7923(6) 0.5663(6) 0.038(2) Uani 1 1 d . . . . .
H15A H -0.057409 0.767450 0.515211 0.045 Uiso 1 1 calc R U . . .
C16A C -0.1396(6) 0.8175(6) 0.5900(6) 0.036(2) Uani 1 1 d . . . . .
H16A H -0.189603 0.810669 0.554527 0.043 Uiso 1 1 calc R U . . .
C17A C -0.1423(5) 0.8525(6) 0.6665(6) 0.0318(18) Uani 1 1 d . . . . .
C18A C -0.0687(6) 0.8665(6) 0.7190(6) 0.038(2) Uani 1 1 d . . . . .
H18A H -0.071675 0.892941 0.769150 0.046 Uiso 1 1 calc R U . . .
C19A C 0.0096(6) 0.8406(6) 0.6958(6) 0.038(2) Uani 1 1 d . . . . .
H19A H 0.059108 0.847519 0.731996 0.046 Uiso 1 1 calc R U . . .
Br01 Br -0.24824(6) 0.88745(6) 0.70050(7) 0.0422(3) Uani 1 1 d . . . . .
N21A N 0.0143(4) 0.5860(5) 0.6535(5) 0.0339(17) Uani 1 1 d . . . . .
C21A C -0.0289(6) 0.5232(6) 0.6004(6) 0.038(2) Uani 1 1 d . . . . .
H21A H -0.090119 0.520244 0.608447 0.045 Uiso 1 1 calc R U . . .
C22A C 0.0151(6) 0.4403(7) 0.6153(6) 0.039(2) Uani 1 1 d . . . . .
O22A O -0.0204(4) 0.3825(5) 0.5845(5) 0.0515(19) Uani 1 1 d . . . . .
C23A C -0.0162(7) 0.5498(7) 0.5104(7) 0.044(2) Uani 1 1 d . . . . .
H23A H 0.003914 0.505392 0.478093 0.053 Uiso 1 1 calc R U . . .
O23A O 0.0502(4) 0.6114(5) 0.5237(4) 0.0355(14) Uani 1 1 d . . . . .
C24A C -0.0972(8) 0.5871(10) 0.4658(8) 0.064(4) Uani 1 1 d . . . . .
H24A H -0.141081 0.547275 0.456773 0.096 Uiso 1 1 calc R U . . .
H24B H -0.116906 0.629033 0.499474 0.096 Uiso 1 1 calc R U . . .
H24C H -0.084407 0.608342 0.413301 0.096 Uiso 1 1 calc R U . . .
C25A C 0.0570(5) 0.6264(6) 0.6069(5) 0.034(2) Uani 1 1 d . . . . .
N31A N 0.0919(4) 0.4416(5) 0.6588(5) 0.0320(16) Uani 1 1 d . . . . .
H31A H 0.106051 0.480862 0.691480 0.038 Uiso 1 1 calc R U . . .
C31A C 0.1510(6) 0.3771(6) 0.6512(6) 0.039(2) Uani 1 1 d . . . . .
H31B H 0.119093 0.337006 0.616658 0.047 Uiso 1 1 calc R U . . .
C33A C 0.1816(6) 0.3347(6) 0.7340(7) 0.043(2) Uani 1 1 d . . . . .
H33A H 0.221591 0.292629 0.721397 0.051 Uiso 1 1 calc R U . . .
C34A C 0.2288(8) 0.3894(8) 0.7983(6) 0.052(3) Uani 1 1 d . . . . .
H34A H 0.276776 0.413328 0.775162 0.077 Uiso 1 1 calc R U . . .
H34B H 0.190437 0.430176 0.813614 0.077 Uiso 1 1 calc R U . . .
H34C H 0.248971 0.359076 0.846723 0.077 Uiso 1 1 calc R U . . .
C35A C 0.1052(9) 0.2952(8) 0.7671(9) 0.058(3) Uani 1 1 d . . . . .
H35A H 0.077078 0.261324 0.725022 0.088 Uiso 1 1 calc R U . . .
H35B H 0.124222 0.264066 0.815247 0.088 Uiso 1 1 calc R U . . .
H35C H 0.065688 0.335165 0.782138 0.088 Uiso 1 1 calc R U . . .
N41A N 0.2137(5) 0.4660(5) 0.5498(4) 0.0320(16) Uani 1 1 d . . . . .
C41A C 0.2864(5) 0.4735(6) 0.5078(6) 0.0323(19) Uani 1 1 d . . . . .
C42A C 0.2941(6) 0.5375(5) 0.4455(5) 0.0299(18) Uani 1 1 d . . . . .
O42A O 0.3625(4) 0.5462(4) 0.4133(4) 0.0298(12) Uani 1 1 d . . . . .
C43A C 0.3505(6) 0.4178(6) 0.5258(6) 0.0327(18) Uani 1 1 d . . . . .
H43A H 0.401634 0.414496 0.501096 0.039 Uiso 1 1 calc R U . . .
S43A S 0.31925(14) 0.35582(14) 0.60184(14) 0.0350(5) Uani 1 1 d . . . . .
C44A C 0.2209(6) 0.4060(6) 0.6009(6) 0.0318(18) Uani 1 1 d . . . . .
N51A N 0.2233(5) 0.5825(4) 0.4250(4) 0.0287(15) Uani 1 1 d . . . . .
H51A H 0.178627 0.577244 0.451462 0.034 Uiso 1 1 calc R U . . .
C51A C 0.2239(5) 0.6400(6) 0.3571(5) 0.0304(18) Uani 1 1 d . . . . .
H51B H 0.254813 0.615794 0.313654 0.036 Uiso 1 1 calc R U . . .
C53A C 0.1321(5) 0.6589(6) 0.3185(5) 0.0299(18) Uani 1 1 d . . . . .
H53A H 0.098299 0.678820 0.362080 0.036 Uiso 1 1 calc R U . . .
C54A C 0.1368(6) 0.7238(7) 0.2515(6) 0.039(2) Uani 1 1 d . . . . .
H54A H 0.162668 0.770815 0.276619 0.059 Uiso 1 1 calc R U . . .
H54B H 0.170771 0.704901 0.209217 0.059 Uiso 1 1 calc R U . . .
H54C H 0.079911 0.735970 0.226982 0.059 Uiso 1 1 calc R U . . .
C55A C 0.0912(5) 0.5816(6) 0.2825(6) 0.035(2) Uani 1 1 d . . . . .
H55A H 0.090850 0.542722 0.326734 0.043 Uiso 1 1 calc R U . . .
H55B H 0.126453 0.560675 0.241400 0.043 Uiso 1 1 calc R U . . .
C56A C -0.0012(6) 0.5925(7) 0.2415(7) 0.043(2) Uani 1 1 d . . . . .
H56A H -0.022962 0.542303 0.220323 0.065 Uiso 1 1 calc R U . . .
H56B H -0.036991 0.611959 0.282039 0.065 Uiso 1 1 calc R U . . .
H56C H -0.001360 0.629926 0.196638 0.065 Uiso 1 1 calc R U . . .
N61A N 0.3428(4) 0.7365(5) 0.3601(4) 0.0284(15) Uani 1 1 d . . . . .
C61A C 0.3749(5) 0.8015(5) 0.4152(5) 0.0292(18) Uani 1 1 d . . . . .
H61A H 0.390949 0.847103 0.382196 0.035 Uiso 1 1 calc R U . . .
C62A C 0.4522(5) 0.7749(6) 0.4755(6) 0.0317(19) Uani 1 1 d . . . . .
O62A O 0.4874(4) 0.8227(4) 0.5238(4) 0.0368(15) Uani 1 1 d . . . . .
C63A C 0.2987(5) 0.8238(6) 0.4644(5) 0.0293(17) Uani 1 1 d . . . . .
H63A H 0.317722 0.831901 0.523419 0.035 Uiso 1 1 calc R U . . .
O63A O 0.2452(4) 0.7514(4) 0.4521(3) 0.0291(12) Uani 1 1 d . . . . .
C64A C 0.2484(6) 0.8939(6) 0.4290(6) 0.039(2) Uani 1 1 d . . . . .
H64A H 0.282887 0.941033 0.436786 0.058 Uiso 1 1 calc R U . . .
H64B H 0.232865 0.885615 0.370630 0.058 Uiso 1 1 calc R U . . .
H64C H 0.197414 0.899916 0.456833 0.058 Uiso 1 1 calc R U . . .
C65A C 0.2732(5) 0.7132(5) 0.3881(5) 0.0257(16) Uani 1 1 d . . . . .
N71A N 0.4726(4) 0.6965(5) 0.4736(4) 0.0286(15) Uani 1 1 d . . . . .
H71A H 0.457100 0.668369 0.430264 0.034 Uiso 1 1 calc R U . . .
C71A C 0.5208(5) 0.6607(6) 0.5457(5) 0.0295(17) Uani 1 1 d . . . . .
H71B H 0.545763 0.704280 0.580416 0.035 Uiso 1 1 calc R U . . .
C73A C 0.5973(5) 0.6065(6) 0.5234(5) 0.0337(19) Uani 1 1 d . . . . .
H73A H 0.620316 0.579752 0.574783 0.040 Uiso 1 1 calc R U . . .
C74A C 0.5694(6) 0.5424(7) 0.4609(6) 0.039(2) Uani 1 1 d . . . . .
H74A H 0.524716 0.511054 0.481360 0.058 Uiso 1 1 calc R U . . .
H74B H 0.548175 0.566611 0.409034 0.058 Uiso 1 1 calc R U . . .
H74C H 0.617438 0.508942 0.452506 0.058 Uiso 1 1 calc R U . . .
C75A C 0.6672(7) 0.6587(8) 0.4965(7) 0.049(3) Uani 1 1 d . . . . .
H75A H 0.682290 0.698030 0.538436 0.073 Uiso 1 1 calc R U . . .
H75B H 0.716712 0.626826 0.488612 0.073 Uiso 1 1 calc R U . . .
H75C H 0.647449 0.684495 0.445140 0.073 Uiso 1 1 calc R U . . .
N81A N 0.3782(4) 0.6411(4) 0.5989(4) 0.0264(14) Uani 1 1 d . . . . .
C81A C 0.3392(5) 0.5954(5) 0.6546(5) 0.0275(17) Uani 1 1 d . . . . .
C82A C 0.2476(5) 0.6099(5) 0.6701(5) 0.0258(16) Uani 1 1 d . . . . .
O82A O 0.2146(4) 0.5746(4) 0.7242(4) 0.0333(13) Uani 1 1 d . . . . .
C83A C 0.3888(6) 0.5371(6) 0.6955(6) 0.0334(19) Uani 1 1 d . . . . .
H83A H 0.370741 0.502356 0.735082 0.040 Uiso 1 1 calc R U . . .
S83A S 0.48854(12) 0.53911(13) 0.66188(13) 0.0289(4) Uani 1 1 d . . . . .
C84A C 0.4571(5) 0.6177(5) 0.5959(5) 0.0272(17) Uani 1 1 d . . . . .
N11B N 0.7027(4) 0.3572(5) 0.8666(5) 0.0316(16) Uani 1 1 d . . . . .
H11C H 0.733402 0.332836 0.905840 0.038 Uiso 1 1 calc R U . . .
C11B C 0.6123(5) 0.3333(5) 0.8442(6) 0.0317(19) Uani 1 1 d . . . . .
H11D H 0.601434 0.333119 0.783369 0.038 Uiso 1 1 calc R U . . .
C13B C 0.5972(7) 0.2492(7) 0.8757(7) 0.0444(16) Uani 1 1 d . U . . .
H13C H 0.639728 0.213802 0.855951 0.053 Uiso 1 1 calc R U . . .
H13D H 0.605262 0.249239 0.935979 0.053 Uiso 1 1 calc R U . . .
C14B C 0.5084(7) 0.2174(7) 0.8477(6) 0.0446(13) Uani 1 1 d . U . . .
C15B C 0.4439(7) 0.2116(8) 0.9022(7) 0.0483(14) Uani 1 1 d . U . . .
H15B H 0.455331 0.229210 0.956750 0.058 Uiso 1 1 calc R U . . .
C16B C 0.3636(7) 0.1803(8) 0.8766(7) 0.0494(14) Uani 1 1 d . U . . .
H16B H 0.321235 0.176266 0.912906 0.059 Uiso 1 1 calc R U . . .
C17B C 0.3492(7) 0.1555(8) 0.7960(6) 0.0458(14) Uani 1 1 d . U . . .
C18B C 0.4068(7) 0.1664(8) 0.7411(7) 0.0477(14) Uani 1 1 d . U . . .
H18B H 0.392790 0.152722 0.685647 0.057 Uiso 1 1 calc R U . . .
C19B C 0.4865(7) 0.1976(7) 0.7657(7) 0.0466(14) Uani 1 1 d . U . . .
H19B H 0.525800 0.205313 0.726846 0.056 Uiso 1 1 calc R U . . .
Br02 Br 0.23992(6) 0.10892(7) 0.76196(7) 0.0464(3) Uani 1 1 d . . . . .
N21B N 0.5051(4) 0.4410(4) 0.8345(4) 0.0266(14) Uani 1 1 d . . . . .
C21B C 0.4689(5) 0.4956(6) 0.8933(5) 0.0312(18) Uani 1 1 d . . . . .
H21B H 0.406499 0.499719 0.880435 0.037 Uiso 1 1 calc R U . . .
C22B C 0.5101(5) 0.5785(5) 0.8933(5) 0.0289(17) Uani 1 1 d . . . . .
O22B O 0.4784(4) 0.6334(4) 0.9287(5) 0.0426(16) Uani 1 1 d . . . . .
C23B C 0.4906(6) 0.4564(6) 0.9801(6) 0.037(2) Uani 1 1 d . . . . .
H23B H 0.513679 0.496040 1.020888 0.044 Uiso 1 1 calc R U . . .
O23B O 0.5570(4) 0.3998(4) 0.9629(4) 0.0325(13) Uani 1 1 d . . . . .
C24B C 0.4154(6) 0.4142(8) 1.0105(7) 0.049(3) Uani 1 1 d . . . . .
H24D H 0.372305 0.452373 1.021554 0.074 Uiso 1 1 calc R U . . .
H24E H 0.391910 0.377488 0.968814 0.074 Uiso 1 1 calc R U . . .
H24F H 0.433748 0.385780 1.060675 0.074 Uiso 1 1 calc R U . . .
C25B C 0.5530(6) 0.3948(6) 0.8784(5) 0.0321(18) Uani 1 1 d . . . . .
N31B N 0.5855(4) 0.5842(5) 0.8585(5) 0.0302(15) Uani 1 1 d . . . . .
H31C H 0.597504 0.549724 0.822039 0.036 Uiso 1 1 calc R U . . .
C31B C 0.6467(6) 0.6481(5) 0.8821(6) 0.0311(18) Uani 1 1 d . . . . .
H31D H 0.618296 0.683120 0.919463 0.037 Uiso 1 1 calc R U . . .
C33B C 0.6683(6) 0.7003(6) 0.8091(6) 0.0349(19) Uani 1 1 d . . . . .
H33B H 0.708145 0.741758 0.831330 0.042 Uiso 1 1 calc R U . . .
C34B C 0.7108(6) 0.6551(6) 0.7434(6) 0.038(2) Uani 1 1 d . . . . .
H34D H 0.762114 0.629951 0.768460 0.057 Uiso 1 1 calc R U . . .
H34E H 0.672109 0.615270 0.719115 0.057 Uiso 1 1 calc R U . . .
H34F H 0.725275 0.691222 0.700985 0.057 Uiso 1 1 calc R U . . .
C35B C 0.5868(7) 0.7408(6) 0.7717(6) 0.039(2) Uani 1 1 d . . . . .
H35D H 0.560912 0.769103 0.814377 0.059 Uiso 1 1 calc R U . . .
H35E H 0.600532 0.777476 0.729387 0.059 Uiso 1 1 calc R U . . .
H35F H 0.547366 0.701524 0.747517 0.059 Uiso 1 1 calc R U . . .
N41B N 0.7198(5) 0.5462(4) 0.9758(4) 0.0282(14) Uani 1 1 d . . . . .
C41B C 0.7969(5) 0.5327(5) 1.0223(5) 0.0257(16) Uani 1 1 d . . . . .
C42B C 0.8085(5) 0.4633(5) 1.0784(5) 0.0252(16) Uani 1 1 d . . . . .
O42B O 0.8767(4) 0.4505(4) 1.1217(4) 0.0304(13) Uani 1 1 d . . . . .
C43B C 0.8568(6) 0.5893(5) 1.0162(5) 0.0318(18) Uani 1 1 d . . . . .
H43B H 0.911057 0.588699 1.045453 0.038 Uiso 1 1 calc R U . . .
S43B S 0.82073(13) 0.66158(13) 0.94868(14) 0.0316(5) Uani 1 1 d . . . . .
C44B C 0.7234(6) 0.6133(6) 0.9337(5) 0.0300(17) Uani 1 1 d . . . . .
N51B N 0.7392(4) 0.4171(4) 1.0809(4) 0.0283(15) Uani 1 1 d . . . . .
H51C H 0.692958 0.427219 1.049371 0.034 Uiso 1 1 calc R U . . .
C51B C 0.7431(5) 0.3491(5) 1.1379(5) 0.0256(16) Uani 1 1 d . . . . .
H51D H 0.773500 0.366225 1.190802 0.031 Uiso 1 1 calc R U . . .
C53B C 0.6519(5) 0.3233(5) 1.1550(5) 0.0273(17) Uani 1 1 d . . . . .
H53B H 0.619608 0.311213 1.101411 0.033 Uiso 1 1 calc R U . . .
C54B C 0.6575(6) 0.2468(6) 1.2068(6) 0.036(2) Uani 1 1 d . . . . .
H54D H 0.600858 0.230575 1.217545 0.054 Uiso 1 1 calc R U . . .
H54E H 0.683590 0.205600 1.176672 0.054 Uiso 1 1 calc R U . . .
H54F H 0.691662 0.256227 1.258562 0.054 Uiso 1 1 calc R U . . .
C55B C 0.6041(5) 0.3902(6) 1.1966(5) 0.0319(18) Uani 1 1 d . . . . .
H55C H 0.607074 0.438252 1.163835 0.038 Uiso 1 1 calc R U . . .
H55D H 0.544017 0.375524 1.195559 0.038 Uiso 1 1 calc R U . . .
C56B C 0.6381(8) 0.4083(7) 1.2852(7) 0.050(3) Uani 1 1 d . . . . .
H56D H 0.604910 0.450341 1.306269 0.075 Uiso 1 1 calc R U . . .
H56E H 0.633914 0.361556 1.318696 0.075 Uiso 1 1 calc R U . . .
H56F H 0.697079 0.424392 1.286917 0.075 Uiso 1 1 calc R U . . .
N61B N 0.8665(5) 0.2606(4) 1.1354(4) 0.0273(14) Uani 1 1 d . . . . .
C61B C 0.8976(5) 0.2037(5) 1.0754(5) 0.0279(17) Uani 1 1 d . . . . .
H61B H 0.922652 0.156950 1.104802 0.033 Uiso 1 1 calc R U . . .
C62B C 0.9638(5) 0.2413(5) 1.0213(6) 0.0295(18) Uani 1 1 d . . . . .
O62B O 0.9904(4) 0.2002(4) 0.9689(4) 0.0366(14) Uani 1 1 d . . . . .
C63B C 0.8140(5) 0.1798(5) 1.0207(5) 0.0256(16) Uani 1 1 d . . . . .
H63B H 0.824508 0.173814 0.962237 0.031 Uiso 1 1 calc R U . . .
O63B O 0.7584(3) 0.2492(4) 1.0323(4) 0.0268(12) Uani 1 1 d . . . . .
C64B C 0.7703(6) 0.1068(6) 1.0517(6) 0.0352(19) Uani 1 1 d . . . . .
H64D H 0.805272 0.060787 1.044801 0.053 Uiso 1 1 calc R U . . .
H64E H 0.762627 0.113279 1.109573 0.053 Uiso 1 1 calc R U . . .
H64F H 0.715343 0.099900 1.020498 0.053 Uiso 1 1 calc R U . . .
C65B C 0.7941(5) 0.2833(5) 1.1041(5) 0.0248(16) Uani 1 1 d . . . . .
N71B N 0.9834(5) 0.3183(5) 1.0357(4) 0.0287(15) Uani 1 1 d . . . . .
H71C H 0.971956 0.340820 1.081068 0.034 Uiso 1 1 calc R U . . .
C71B C 1.0241(6) 0.3625(5) 0.9736(5) 0.0296(18) Uani 1 1 d . . . . .
H71D H 1.050118 0.322918 0.939263 0.036 Uiso 1 1 calc R U . . .
C73B C 1.0969(6) 0.4173(5) 1.0081(5) 0.0296(17) Uani 1 1 d . . . . .
H73B H 1.119754 0.442185 0.960034 0.035 Uiso 1 1 calc R U . . .
C74B C 1.1707(5) 0.3700(6) 1.0536(6) 0.035(2) Uani 1 1 d . . . . .
H74D H 1.215500 0.405782 1.074574 0.052 Uiso 1 1 calc R U . . .
H74E H 1.150086 0.341367 1.099043 0.052 Uiso 1 1 calc R U . . .
H74F H 1.192881 0.333065 1.015731 0.052 Uiso 1 1 calc R U . . .
C75B C 1.0700(6) 0.4850(6) 1.0633(6) 0.0334(19) Uani 1 1 d . . . . .
H75D H 1.119453 0.516325 1.082165 0.050 Uiso 1 1 calc R U . . .
H75E H 1.028433 0.517952 1.031992 0.050 Uiso 1 1 calc R U . . .
H75F H 1.045323 0.463192 1.110444 0.050 Uiso 1 1 calc R U . . .
N81B N 0.8759(4) 0.3833(5) 0.9074(4) 0.0287(14) Uani 1 1 d . . . . .
C81B C 0.8309(5) 0.4294(6) 0.8475(5) 0.0306(18) Uani 1 1 d . . . . .
C82B C 0.7364(5) 0.4165(6) 0.8257(6) 0.0312(19) Uani 1 1 d . . . . .
O82B O 0.6960(4) 0.4574(4) 0.7724(4) 0.0335(13) Uani 1 1 d . . . . .
C83B C 0.8763(5) 0.4856(6) 0.8102(6) 0.0342(19) Uani 1 1 d . . . . .
H83B H 0.853978 0.520276 0.768686 0.041 Uiso 1 1 calc R U . . .
S83B S 0.98192(14) 0.48214(14) 0.85224(14) 0.0349(5) Uani 1 1 d . . . . .
C84B C 0.9560(6) 0.4046(5) 0.9167(5) 0.0310(18) Uani 1 1 d . . . . .

loop_
_atom_site_aniso_label
_atom_site_aniso_U_11
_atom_site_aniso_U_22
_atom_site_aniso_U_33
_atom_site_aniso_U_23
_atom_site_aniso_U_13
_atom_site_aniso_U_12
N1S 0.037(4) 0.049(5) 0.046(5) 0.002(4) 0.000(4) -0.011(4)
C1S 0.050(5) 0.026(5) 0.037(5) -0.003(4) 0.008(4) -0.007(4)
C2S 0.048(6) 0.078(10) 0.049(6) 0.003(6) 0.009(5) 0.024(6)
N11A 0.021(3) 0.025(4) 0.033(4) -0.002(3) -0.001(3) 0.004(3)
C11A 0.030(4) 0.034(5) 0.032(4) -0.009(4) 0.003(3) 0.006(4)
C13A 0.033(4) 0.036(5) 0.040(5) 0.006(4) -0.001(4) 0.005(4)
C14A 0.035(5) 0.030(5) 0.035(5) 0.007(4) 0.006(4) 0.005(4)
C15A 0.045(5) 0.039(5) 0.028(4) -0.004(4) -0.002(4) 0.009(4)
C16A 0.037(5) 0.031(5) 0.037(5) 0.004(4) -0.013(4) 0.006(4)
C17A 0.022(4) 0.031(5) 0.042(5) 0.012(4) 0.002(3) 0.001(3)
C18A 0.031(4) 0.036(6) 0.045(5) 0.000(4) -0.004(4) 0.005(4)
C19A 0.041(5) 0.032(5) 0.039(5) -0.002(4) -0.010(4) 0.016(4)
Br01 0.0362(5) 0.0388(6) 0.0530(6) 0.0100(4) 0.0112(4) 0.0102(4)
N21A 0.019(3) 0.040(5) 0.043(4) -0.010(3) 0.004(3) -0.004(3)
C21A 0.024(4) 0.046(6) 0.044(5) -0.009(4) 0.005(4) -0.005(4)
C22A 0.021(4) 0.049(6) 0.049(5) -0.008(4) 0.011(4) -0.006(4)
O22A 0.033(3) 0.046(5) 0.075(5) -0.017(4) 0.005(3) -0.013(3)
C23A 0.040(5) 0.047(6) 0.044(5) -0.007(5) -0.003(4) -0.001(4)
O23A 0.027(3) 0.044(4) 0.035(3) -0.005(3) -0.001(2) -0.002(3)
C24A 0.051(6) 0.074(10) 0.062(7) -0.005(6) -0.020(6) -0.004(6)
C25A 0.027(4) 0.037(5) 0.036(4) -0.005(4) -0.005(3) 0.011(4)
N31A 0.024(3) 0.030(4) 0.043(4) -0.006(3) 0.011(3) -0.007(3)
C31A 0.047(5) 0.024(5) 0.046(5) -0.006(4) 0.005(4) -0.003(4)
C33A 0.039(5) 0.030(5) 0.062(6) 0.004(4) 0.017(4) -0.002(4)
C34A 0.068(7) 0.050(7) 0.035(5) 0.012(5) -0.002(5) -0.016(6)
C35A 0.067(7) 0.038(6) 0.074(8) 0.003(6) 0.031(6) 0.002(6)
N41A 0.038(4) 0.024(4) 0.032(4) -0.005(3) -0.005(3) 0.000(3)
C41A 0.029(4) 0.028(5) 0.037(4) -0.010(4) -0.005(3) 0.000(3)
C42A 0.035(4) 0.024(4) 0.029(4) -0.005(3) -0.008(3) -0.004(3)
O42A 0.024(3) 0.031(3) 0.033(3) -0.001(2) -0.001(2) 0.000(2)
C43A 0.033(4) 0.029(5) 0.035(4) -0.003(3) 0.001(3) 0.001(4)
S43A 0.0347(10) 0.0285(11) 0.0413(11) 0.0019(9) 0.0011(8) 0.0007(8)
C44A 0.029(4) 0.028(5) 0.038(4) -0.009(3) 0.003(3) -0.010(3)
N51A 0.028(3) 0.023(4) 0.034(4) -0.003(3) 0.002(3) 0.001(3)
C51A 0.030(4) 0.030(5) 0.029(4) -0.001(3) -0.003(3) -0.004(3)
C53A 0.026(4) 0.028(5) 0.035(4) -0.006(3) -0.006(3) 0.011(3)
C54A 0.033(4) 0.045(6) 0.036(5) 0.005(4) -0.010(4) 0.007(4)
C55A 0.024(4) 0.033(5) 0.047(5) -0.008(4) -0.006(4) 0.006(3)
C56A 0.033(4) 0.040(6) 0.052(6) -0.015(4) -0.017(4) 0.004(4)
N61A 0.023(3) 0.033(4) 0.029(3) 0.002(3) -0.003(3) -0.001(3)
C61A 0.029(4) 0.024(4) 0.032(4) 0.006(3) -0.005(3) -0.007(3)
C62A 0.027(4) 0.032(5) 0.036(5) 0.005(4) -0.001(3) -0.004(3)
O62A 0.021(3) 0.030(4) 0.057(4) 0.000(3) -0.010(3) -0.007(2)
C63A 0.019(3) 0.031(5) 0.037(4) -0.002(4) -0.004(3) -0.002(3)
O63A 0.031(3) 0.026(3) 0.030(3) -0.002(2) 0.000(2) -0.004(2)
C64A 0.027(4) 0.032(5) 0.055(6) 0.000(4) -0.005(4) -0.002(4)
C65A 0.019(3) 0.025(4) 0.032(4) 0.005(3) -0.007(3) 0.001(3)
N71A 0.026(3) 0.029(4) 0.029(3) 0.000(3) -0.004(3) 0.002(3)
C71A 0.023(4) 0.031(5) 0.033(4) 0.003(3) -0.007(3) -0.001(3)
C73A 0.024(4) 0.041(5) 0.034(4) 0.005(4) -0.008(3) 0.005(4)
C74A 0.023(4) 0.051(6) 0.042(5) 0.002(4) 0.002(3) 0.012(4)
C75A 0.035(5) 0.064(8) 0.047(6) 0.006(5) -0.002(4) -0.009(5)
N81A 0.022(3) 0.023(4) 0.032(3) -0.004(3) -0.006(3) -0.007(3)
C81A 0.022(4) 0.028(5) 0.032(4) -0.002(3) -0.001(3) 0.001(3)
C82A 0.020(3) 0.026(4) 0.031(4) -0.009(3) -0.001(3) 0.002(3)
O82A 0.036(3) 0.028(3) 0.035(3) 0.000(3) 0.000(3) 0.001(3)
C83A 0.034(4) 0.026(5) 0.037(5) -0.003(4) -0.010(3) -0.006(4)
S83A 0.0237(9) 0.0285(11) 0.0330(10) 0.0040(8) -0.0047(7) 0.0012(7)
C84A 0.025(4) 0.024(4) 0.030(4) -0.005(3) -0.007(3) -0.001(3)
N11B 0.026(3) 0.025(4) 0.041(4) 0.003(3) -0.013(3) 0.003(3)
C11B 0.025(4) 0.024(4) 0.043(5) -0.004(3) -0.014(3) -0.001(3)
C13B 0.041(3) 0.044(4) 0.045(3) -0.004(3) -0.011(3) -0.012(3)
C14B 0.041(3) 0.047(3) 0.044(3) -0.004(2) -0.008(2) -0.014(2)
C15B 0.047(3) 0.051(3) 0.045(3) -0.004(2) -0.006(2) -0.018(3)
C16B 0.047(3) 0.054(3) 0.046(3) -0.003(3) -0.004(2) -0.017(3)
C17B 0.040(3) 0.053(3) 0.043(3) -0.004(3) -0.004(2) -0.013(3)
C18B 0.042(3) 0.056(3) 0.043(3) -0.007(3) -0.005(2) -0.013(3)
C19B 0.040(3) 0.054(3) 0.044(3) -0.008(2) -0.006(2) -0.014(3)
Br02 0.0331(5) 0.0425(6) 0.0616(7) 0.0043(5) -0.0058(4) -0.0101(4)
N21B 0.019(3) 0.020(3) 0.039(4) 0.005(3) -0.007(3) -0.003(2)
C21B 0.029(4) 0.031(5) 0.032(4) 0.001(3) -0.006(3) 0.000(3)
C22B 0.022(4) 0.029(5) 0.034(4) 0.007(3) -0.003(3) -0.005(3)
O22B 0.033(3) 0.033(4) 0.061(4) -0.005(3) 0.000(3) 0.007(3)
C23B 0.040(5) 0.030(5) 0.037(5) 0.000(4) -0.012(4) -0.003(4)
O23B 0.032(3) 0.029(4) 0.035(3) 0.004(2) -0.004(2) 0.003(2)
C24B 0.031(5) 0.059(7) 0.056(6) 0.011(5) -0.002(4) 0.004(5)
C25B 0.032(4) 0.026(5) 0.034(4) 0.004(3) -0.015(3) -0.005(3)
N31B 0.028(3) 0.026(4) 0.035(4) -0.002(3) -0.004(3) 0.004(3)
C31B 0.036(4) 0.020(4) 0.037(4) 0.002(3) 0.001(3) 0.002(3)
C33B 0.045(5) 0.023(5) 0.036(5) 0.004(3) -0.003(4) -0.004(4)
C34B 0.040(5) 0.041(6) 0.034(4) 0.010(4) 0.001(4) -0.004(4)
C35B 0.045(5) 0.030(5) 0.042(5) 0.006(4) -0.003(4) -0.007(4)
N41B 0.033(3) 0.020(4) 0.031(3) -0.001(3) -0.001(3) -0.003(3)
C41B 0.032(4) 0.020(4) 0.024(4) -0.001(3) -0.004(3) 0.004(3)
C42B 0.033(4) 0.014(4) 0.027(4) -0.001(3) -0.002(3) -0.002(3)
O42B 0.033(3) 0.023(3) 0.034(3) 0.002(2) -0.005(2) 0.003(2)
C43B 0.037(4) 0.021(5) 0.034(4) -0.001(3) -0.009(3) -0.002(3)
S43B 0.0276(9) 0.0226(10) 0.0430(11) 0.0057(8) -0.0036(8) -0.0022(8)
C44B 0.040(4) 0.022(4) 0.028(4) 0.000(3) 0.006(3) 0.002(4)
N51B 0.028(3) 0.019(4) 0.035(4) 0.001(3) -0.008(3) 0.002(3)
C51B 0.021(3) 0.026(4) 0.028(4) 0.001(3) -0.004(3) 0.000(3)
C53B 0.022(4) 0.026(4) 0.032(4) 0.004(3) -0.005(3) -0.004(3)
C54B 0.044(5) 0.026(5) 0.038(5) 0.006(4) 0.006(4) 0.005(4)
C55B 0.028(4) 0.032(5) 0.036(4) 0.001(4) 0.003(3) 0.004(3)
C56B 0.054(6) 0.044(7) 0.051(6) -0.014(5) 0.000(5) 0.006(5)
N61B 0.034(4) 0.015(3) 0.031(3) 0.004(3) -0.006(3) -0.002(3)
C61B 0.022(4) 0.021(4) 0.040(4) 0.003(3) -0.005(3) -0.003(3)
C62B 0.024(4) 0.023(4) 0.040(5) 0.004(3) -0.009(3) 0.000(3)
O62B 0.034(3) 0.026(3) 0.050(4) -0.006(3) 0.004(3) 0.003(3)
C63B 0.022(3) 0.021(4) 0.033(4) -0.002(3) -0.003(3) 0.000(3)
O63B 0.020(3) 0.029(3) 0.031(3) -0.004(2) -0.002(2) 0.000(2)
C64B 0.038(4) 0.023(5) 0.043(5) -0.001(4) -0.001(4) -0.003(4)
C65B 0.025(4) 0.018(4) 0.029(4) 0.004(3) -0.008(3) -0.007(3)
N71B 0.032(3) 0.022(4) 0.031(4) -0.001(3) 0.000(3) -0.001(3)
C71B 0.032(4) 0.026(5) 0.031(4) -0.001(3) 0.002(3) 0.004(3)
C73B 0.031(4) 0.026(4) 0.031(4) 0.001(3) -0.001(3) 0.005(3)
C74B 0.026(4) 0.027(5) 0.050(5) 0.004(4) -0.003(4) -0.002(3)
C75B 0.032(4) 0.028(5) 0.040(5) -0.001(4) -0.001(3) 0.003(3)
N81B 0.031(3) 0.023(4) 0.031(3) -0.007(3) -0.003(3) -0.001(3)
C81B 0.027(4) 0.031(5) 0.031(4) -0.006(3) -0.009(3) 0.006(3)
C82B 0.019(4) 0.032(5) 0.041(5) -0.009(4) -0.006(3) 0.001(3)
O82B 0.027(3) 0.030(3) 0.041(3) 0.002(3) -0.008(2) 0.001(2)
C83B 0.023(4) 0.037(5) 0.043(5) 0.002(4) 0.002(3) 0.003(3)
S83B 0.0332(10) 0.0305(12) 0.0395(11) 0.0071(9) -0.0028(8) -0.0009(8)
C84B 0.042(5) 0.024(5) 0.027(4) 0.000(3) 0.005(3) -0.005(3)

loop_
_atom_type_symbol
_atom_type_description
_atom_type_scat_dispersion_real
_atom_type_scat_dispersion_imag
_atom_type_scat_source
C C 0.0181 0.0091 'International Tables Vol C Tables 4.2.6.8 and 6.1.1.4'
H H 0.0000 0.0000 'International Tables Vol C Tables 4.2.6.8 and 6.1.1.4'
N N 0.0311 0.0180 'International Tables Vol C Tables 4.2.6.8 and 6.1.1.4'
O O 0.0492 0.0322 'International Tables Vol C Tables 4.2.6.8 and 6.1.1.4'
S S 0.3331 0.5567 'International Tables Vol C Tables 4.2.6.8 and 6.1.1.4'
Br Br -0.6763 1.2805 'International Tables Vol C Tables 4.2.6.8 and 6.1.1.4'

loop_
_geom_angle_atom_site_label_1
_geom_angle_atom_site_label_2
_geom_angle_atom_site_label_3
_geom_angle
_geom_angle_site_symmetry_1
_geom_angle_site_symmetry_3
_geom_angle_publ_flag
N1S C1S C2S 179.4(11) . . ?
C1S C2S H2S1 109.5 . . ?
C1S C2S H2S2 109.5 . . ?
H2S1 C2S H2S2 109.5 . . ?
C1S C2S H2S3 109.5 . . ?
H2S1 C2S H2S3 109.5 . . ?
H2S2 C2S H2S3 109.5 . . ?
C82A N11A C11A 119.2(7) . . ?
C82A N11A H11A 120.4 . . ?
C11A N11A H11A 120.4 . . ?
N11A C11A C25A 109.0(7) . . ?
N11A C11A C13A 108.9(8) . . ?
C25A C11A C13A 113.4(7) . . ?
N11A C11A H11B 108.5 . . ?
C25A C11A H11B 108.5 . . ?
C13A C11A H11B 108.5 . . ?
C14A C13A C11A 110.1(8) . . ?
C14A C13A H13A 109.6 . . ?
C11A C13A H13A 109.6 . . ?
C14A C13A H13B 109.6 . . ?
C11A C13A H13B 109.6 . . ?
H13A C13A H13B 108.1 . . ?
C19A C14A C15A 119.0(9) . . ?
C19A C14A C13A 121.1(8) . . ?
C15A C14A C13A 119.8(8) . . ?
C14A C15A C16A 120.3(9) . . ?
C14A C15A H15A 119.8 . . ?
C16A C15A H15A 119.8 . . ?
C17A C16A C15A 118.8(8) . . ?
C17A C16A H16A 120.6 . . ?
C15A C16A H16A 120.6 . . ?
C16A C17A C18A 121.8(9) . . ?
C16A C17A Br01 120.1(6) . . ?
C18A C17A Br01 118.0(7) . . ?
C17A C18A C19A 119.1(9) . . ?
C17A C18A H18A 120.4 . . ?
C19A C18A H18A 120.4 . . ?
C18A C19A C14A 120.8(9) . . ?
C18A C19A H19A 119.6 . . ?
C14A C19A H19A 119.6 . . ?
C25A N21A C21A 106.2(8) . . ?
N21A C21A C23A 104.1(8) . . ?
N21A C21A C22A 112.2(8) . . ?
C23A C21A C22A 107.7(8) . . ?
N21A C21A H21A 110.9 . . ?
C23A C21A H21A 110.9 . . ?
C22A C21A H21A 110.9 . . ?
O22A C22A N31A 126.0(11) . . ?
O22A C22A C21A 118.6(9) . . ?
N31A C22A C21A 115.4(9) . . ?
O23A C23A C24A 108.7(10) . . ?
O23A C23A C21A 102.8(7) . . ?
C24A C23A C21A 112.4(10) . . ?
O23A C23A H23A 110.9 . . ?
C24A C23A H23A 110.9 . . ?
C21A C23A H23A 110.9 . . ?
C25A O23A C23A 105.1(7) . . ?
C23A C24A H24A 109.5 . . ?
C23A C24A H24B 109.5 . . ?
H24A C24A H24B 109.5 . . ?
C23A C24A H24C 109.5 . . ?
H24A C24A H24C 109.5 . . ?
H24B C24A H24C 109.5 . . ?
N21A C25A O23A 119.8(9) . . ?
N21A C25A C11A 124.2(8) . . ?
O23A C25A C11A 115.9(8) . . ?
C22A N31A C31A 119.8(8) . . ?
C22A N31A H31A 120.1 . . ?
C31A N31A H31A 120.1 . . ?
N31A C31A C44A 108.1(8) . . ?
N31A C31A C33A 114.7(8) . . ?
C44A C31A C33A 115.9(8) . . ?
N31A C31A H31B 105.7 . . ?
C44A C31A H31B 105.7 . . ?
C33A C31A H31B 105.7 . . ?
C35A C33A C34A 111.8(10) . . ?
C35A C33A C31A 108.7(9) . . ?
C34A C33A C31A 113.5(9) . . ?
C35A C33A H33A 107.5 . . ?
C34A C33A H33A 107.5 . . ?
C31A C33A H33A 107.5 . . ?
C33A C34A H34A 109.5 . . ?
C33A C34A H34B 109.5 . . ?
H34A C34A H34B 109.5 . . ?
C33A C34A H34C 109.5 . . ?
H34A C34A H34C 109.5 . . ?
H34B C34A H34C 109.5 . . ?
C33A C35A H35A 109.5 . . ?
C33A C35A H35B 109.5 . . ?
H35A C35A H35B 109.5 . . ?
C33A C35A H35C 109.5 . . ?
H35A C35A H35C 109.5 . . ?
H35B C35A H35C 109.5 . . ?
C44A N41A C41A 110.9(8) . . ?
C43A C41A N41A 116.7(9) . . ?
C43A C41A C42A 121.8(9) . . ?
N41A C41A C42A 121.5(8) . . ?
O42A C42A N51A 123.2(8) . . ?
O42A C42A C41A 120.0(8) . . ?
N51A C42A C41A 116.8(8) . . ?
C41A C43A S43A 108.0(7) . . ?
C41A C43A H43A 126.0 . . ?
S43A C43A H43A 126.0 . . ?
C43A S43A C44A 90.8(4) . . ?
N41A C44A C31A 124.8(9) . . ?
N41A C44A S43A 113.6(7) . . ?
C31A C44A S43A 121.5(7) . . ?
C42A N51A C51A 119.2(7) . . ?
C42A N51A H51A 120.4 . . ?
C51A N51A H51A 120.4 . . ?
N51A C51A C65A 109.4(6) . . ?
N51A C51A C53A 111.4(7) . . ?
C65A C51A C53A 113.0(7) . . ?
N51A C51A H51B 107.6 . . ?
C65A C51A H51B 107.6 . . ?
C53A C51A H51B 107.6 . . ?
C55A C53A C51A 108.4(7) . . ?
C55A C53A C54A 112.2(7) . . ?
C51A C53A C54A 108.8(8) . . ?
C55A C53A H53A 109.1 . . ?
C51A C53A H53A 109.1 . . ?
C54A C53A H53A 109.1 . . ?
C53A C54A H54A 109.5 . . ?
C53A C54A H54B 109.5 . . ?
H54A C54A H54B 109.5 . . ?
C53A C54A H54C 109.5 . . ?
H54A C54A H54C 109.5 . . ?
H54B C54A H54C 109.5 . . ?
C53A C55A C56A 113.6(8) . . ?
C53A C55A H55A 108.8 . . ?
C56A C55A H55A 108.8 . . ?
C53A C55A H55B 108.8 . . ?
C56A C55A H55B 108.8 . . ?
H55A C55A H55B 107.7 . . ?
C55A C56A H56A 109.5 . . ?
C55A C56A H56B 109.5 . . ?
H56A C56A H56B 109.5 . . ?
C55A C56A H56C 109.5 . . ?
H56A C56A H56C 109.5 . . ?
H56B C56A H56C 109.5 . . ?
C65A N61A C61A 105.4(7) . . ?
N61A C61A C62A 111.5(7) . . ?
N61A C61A C63A 104.9(7) . . ?
C62A C61A C63A 110.1(7) . . ?
N61A C61A H61A 110.1 . . ?
C62A C61A H61A 110.1 . . ?
C63A C61A H61A 110.1 . . ?
O62A C62A N71A 124.4(8) . . ?
O62A C62A C61A 119.4(8) . . ?
N71A C62A C61A 116.0(8) . . ?
O63A C63A C64A 109.2(6) . . ?
O63A C63A C61A 100.8(7) . . ?
C64A C63A C61A 113.4(8) . . ?
O63A C63A H63A 111.0 . . ?
C64A C63A H63A 111.0 . . ?
C61A C63A H63A 111.0 . . ?
C65A O63A C63A 106.1(6) . . ?
C63A C64A H64A 109.5 . . ?
C63A C64A H64B 109.5 . . ?
H64A C64A H64B 109.5 . . ?
C63A C64A H64C 109.5 . . ?
H64A C64A H64C 109.5 . . ?
H64B C64A H64C 109.5 . . ?
N61A C65A O63A 119.0(8) . . ?
N61A C65A C51A 123.8(8) . . ?
O63A C65A C51A 117.1(7) . . ?
C62A N71A C71A 119.3(7) . . ?
C62A N71A H71A 120.4 . . ?
C71A N71A H71A 120.4 . . ?
N71A C71A C84A 107.9(6) . . ?
N71A C71A C73A 113.8(7) . . ?
C84A C71A C73A 113.4(8) . . ?
N71A C71A H71B 107.1 . . ?
C84A C71A H71B 107.1 . . ?
C73A C71A H71B 107.1 . . ?
C75A C73A C74A 113.2(8) . . ?
C75A C73A C71A 108.7(9) . . ?
C74A C73A C71A 112.9(7) . . ?
C75A C73A H73A 107.2 . . ?
C74A C73A H73A 107.2 . . ?
C71A C73A H73A 107.2 . . ?
C73A C74A H74A 109.5 . . ?
C73A C74A H74B 109.5 . . ?
H74A C74A H74B 109.5 . . ?
C73A C74A H74C 109.5 . . ?
H74A C74A H74C 109.5 . . ?
H74B C74A H74C 109.5 . . ?
C73A C75A H75A 109.5 . . ?
C73A C75A H75B 109.5 . . ?
H75A C75A H75B 109.5 . . ?
C73A C75A H75C 109.5 . . ?
H75A C75A H75C 109.5 . . ?
H75B C75A H75C 109.5 . . ?
C84A N81A C81A 109.9(7) . . ?
N81A C81A C83A 116.6(8) . . ?
N81A C81A C82A 120.9(8) . . ?
C83A C81A C82A 122.5(8) . . ?
O82A C82A N11A 123.7(7) . . ?
O82A C82A C81A 121.5(8) . . ?
N11A C82A C81A 114.8(8) . . ?
C81A C83A S83A 108.8(7) . . ?
C81A C83A H83A 125.6 . . ?
S83A C83A H83A 125.6 . . ?
C83A S83A C84A 89.9(4) . . ?
N81A C84A C71A 123.2(8) . . ?
N81A C84A S83A 114.8(7) . . ?
C71A C84A S83A 121.7(6) . . ?
C82B N11B C11B 119.8(7) . . ?
C82B N11B H11C 120.1 . . ?
C11B N11B H11C 120.1 . . ?
N11B C11B C25B 109.1(7) . . ?
N11B C11B C13B 110.2(7) . . ?
C25B C11B C13B 112.7(9) . . ?
N11B C11B H11D 108.2 . . ?
C25B C11B H11D 108.2 . . ?
C13B C11B H11D 108.2 . . ?
C14B C13B C11B 113.3(9) . . ?
C14B C13B H13C 108.9 . . ?
C11B C13B H13C 108.9 . . ?
C14B C13B H13D 108.9 . . ?
C11B C13B H13D 108.9 . . ?
H13C C13B H13D 107.7 . . ?
C19B C14B C15B 117.5(9) . . ?
C19B C14B C13B 120.4(10) . . ?
C15B C14B C13B 122.1(9) . . ?
C16B C15B C14B 121.6(10) . . ?
C16B C15B H15B 119.2 . . ?
C14B C15B H15B 119.2 . . ?
C17B C16B C15B 117.4(11) . . ?
C17B C16B H16B 121.3 . . ?
C15B C16B H16B 121.3 . . ?
C18B C17B C16B 122.2(10) . . ?
C18B C17B Br02 120.5(8) . . ?
C16B C17B Br02 117.3(8) . . ?
C17B C18B C19B 120.8(10) . . ?
C17B C18B H18B 119.6 . . ?
C19B C18B H18B 119.6 . . ?
C14B C19B C18B 120.2(11) . . ?
C14B C19B H19B 119.9 . . ?
C18B C19B H19B 119.9 . . ?
C25B N21B C21B 105.6(7) . . ?
N21B C21B C22B 112.1(7) . . ?
N21B C21B C23B 104.7(7) . . ?
C22B C21B C23B 109.3(7) . . ?
N21B C21B H21B 110.2 . . ?
C22B C21B H21B 110.2 . . ?
C23B C21B H21B 110.2 . . ?
O22B C22B N31B 123.4(8) . . ?
O22B C22B C21B 119.9(8) . . ?
N31B C22B C21B 116.5(8) . . ?
O23B C23B C24B 110.6(8) . . ?
O23B C23B C21B 101.6(7) . . ?
C24B C23B C21B 112.8(8) . . ?
O23B C23B H23B 110.5 . . ?
C24B C23B H23B 110.5 . . ?
C21B C23B H23B 110.5 . . ?
C25B O23B C23B 105.6(6) . . ?
C23B C24B H24D 109.5 . . ?
C23B C24B H24E 109.5 . . ?
H24D C24B H24E 109.5 . . ?
C23B C24B H24F 109.5 . . ?
H24D C24B H24F 109.5 . . ?
H24E C24B H24F 109.5 . . ?
N21B C25B O23B 119.7(9) . . ?
N21B C25B C11B 124.5(8) . . ?
O23B C25B C11B 115.8(7) . . ?
C22B N31B C31B 121.0(8) . . ?
C22B N31B H31C 119.5 . . ?
C31B N31B H31C 119.5 . . ?
N31B C31B C44B 108.8(7) . . ?
N31B C31B C33B 114.0(7) . . ?
C44B C31B C33B 115.0(8) . . ?
N31B C31B H31D 106.1 . . ?
C44B C31B H31D 106.1 . . ?
C33B C31B H31D 106.1 . . ?
C34B C33B C35B 110.9(8) . . ?
C34B C33B C31B 113.4(8) . . ?
C35B C33B C31B 108.9(8) . . ?
C34B C33B H33B 107.8 . . ?
C35B C33B H33B 107.8 . . ?
C31B C33B H33B 107.8 . . ?
C33B C34B H34D 109.5 . . ?
C33B C34B H34E 109.5 . . ?
H34D C34B H34E 109.5 . . ?
C33B C34B H34F 109.5 . . ?
H34D C34B H34F 109.5 . . ?
H34E C34B H34F 109.5 . . ?
C33B C35B H35D 109.5 . . ?
C33B C35B H35E 109.5 . . ?
H35D C35B H35E 109.5 . . ?
C33B C35B H35F 109.5 . . ?
H35D C35B H35F 109.5 . . ?
H35E C35B H35F 109.5 . . ?
C44B N41B C41B 110.0(7) . . ?
C43B C41B N41B 115.0(8) . . ?
C43B C41B C42B 124.0(7) . . ?
N41B C41B C42B 120.8(7) . . ?
O42B C42B N51B 122.7(8) . . ?
O42B C42B C41B 122.0(8) . . ?
N51B C42B C41B 115.3(7) . . ?
C41B C43B S43B 111.4(6) . . ?
C41B C43B H43B 124.3 . . ?
S43B C43B H43B 124.3 . . ?
C43B S43B C44B 89.2(4) . . ?
N41B C44B C31B 122.9(8) . . ?
N41B C44B S43B 114.3(6) . . ?
C31B C44B S43B 122.6(7) . . ?
C42B N51B C51B 119.3(6) . . ?
C42B N51B H51C 120.4 . . ?
C51B N51B H51C 120.4 . . ?
N51B C51B C65B 109.7(7) . . ?
N51B C51B C53B 110.6(6) . . ?
C65B C51B C53B 113.1(7) . . ?
N51B C51B H51D 107.7 . . ?
C65B C51B H51D 107.7 . . ?
C53B C51B H51D 107.7 . . ?
C54B C53B C51B 109.3(7) . . ?
C54B C53B C55B 112.3(7) . . ?
C51B C53B C55B 111.7(7) . . ?
C54B C53B H53B 107.8 . . ?
C51B C53B H53B 107.8 . . ?
C55B C53B H53B 107.8 . . ?
C53B C54B H54D 109.5 . . ?
C53B C54B H54E 109.5 . . ?
H54D C54B H54E 109.5 . . ?
C53B C54B H54F 109.5 . . ?
H54D C54B H54F 109.5 . . ?
H54E C54B H54F 109.5 . . ?
C56B C55B C53B 114.8(8) . . ?
C56B C55B H55C 108.6 . . ?
C53B C55B H55C 108.6 . . ?
C56B C55B H55D 108.6 . . ?
C53B C55B H55D 108.6 . . ?
H55C C55B H55D 107.5 . . ?
C55B C56B H56D 109.5 . . ?
C55B C56B H56E 109.5 . . ?
H56D C56B H56E 109.5 . . ?
C55B C56B H56F 109.5 . . ?
H56D C56B H56F 109.5 . . ?
H56E C56B H56F 109.5 . . ?
C65B N61B C61B 105.9(7) . . ?
N61B C61B C62B 112.7(7) . . ?
N61B C61B C63B 103.1(6) . . ?
C62B C61B C63B 110.9(7) . . ?
N61B C61B H61B 110.0 . . ?
C62B C61B H61B 110.0 . . ?
C63B C61B H61B 110.0 . . ?
O62B C62B N71B 125.9(9) . . ?
O62B C62B C61B 117.4(8) . . ?
N71B C62B C61B 116.7(8) . . ?
O63B C63B C64B 108.0(7) . . ?
O63B C63B C61B 101.3(6) . . ?
C64B C63B C61B 113.8(7) . . ?
O63B C63B H63B 111.1 . . ?
C64B C63B H63B 111.1 . . ?
C61B C63B H63B 111.1 . . ?
C65B O63B C63B 104.1(6) . . ?
C63B C64B H64D 109.5 . . ?
C63B C64B H64E 109.5 . . ?
H64D C64B H64E 109.5 . . ?
C63B C64B H64F 109.5 . . ?
H64D C64B H64F 109.5 . . ?
H64E C64B H64F 109.5 . . ?
N61B C65B O63B 119.5(8) . . ?
N61B C65B C51B 124.8(7) . . ?
O63B C65B C51B 115.7(6) . . ?
C62B N71B C71B 119.0(7) . . ?
C62B N71B H71C 120.5 . . ?
C71B N71B H71C 120.5 . . ?
N71B C71B C84B 109.3(7) . . ?
N71B C71B C73B 114.9(7) . . ?
C84B C71B C73B 113.2(7) . . ?
N71B C71B H71D 106.3 . . ?
C84B C71B H71D 106.3 . . ?
C73B C71B H71D 106.3 . . ?
C71B C73B C74B 111.2(7) . . ?
C71B C73B C75B 115.0(7) . . ?
C74B C73B C75B 110.2(7) . . ?
C71B C73B H73B 106.6 . . ?
C74B C73B H73B 106.6 . . ?
C75B C73B H73B 106.6 . . ?
C73B C74B H74D 109.5 . . ?
C73B C74B H74E 109.5 . . ?
H74D C74B H74E 109.5 . . ?
C73B C74B H74F 109.5 . . ?
H74D C74B H74F 109.5 . . ?
H74E C74B H74F 109.5 . . ?
C73B C75B H75D 109.5 . . ?
C73B C75B H75E 109.5 . . ?
H75D C75B H75E 109.5 . . ?
C73B C75B H75F 109.5 . . ?
H75D C75B H75F 109.5 . . ?
H75E C75B H75F 109.5 . . ?
C84B N81B C81B 110.3(8) . . ?
C83B C81B N81B 116.8(8) . . ?
C83B C81B C82B 122.8(8) . . ?
N81B C81B C82B 120.4(8) . . ?
O82B C82B N11B 124.4(7) . . ?
O82B C82B C81B 120.7(9) . . ?
N11B C82B C81B 114.9(8) . . ?
C81B C83B S83B 108.9(7) . . ?
C81B C83B H83B 125.5 . . ?
S83B C83B H83B 125.5 . . ?
C83B S83B C84B 89.4(5) . . ?
N81B C84B C71B 123.7(8) . . ?
N81B C84B S83B 114.6(7) . . ?
C71B C84B S83B 121.5(7) . . ?

loop_
_geom_bond_atom_site_label_1
_geom_bond_atom_site_label_2
_geom_bond_distance
_geom_bond_site_symmetry_2
_geom_bond_publ_flag
N1S C1S 1.139(14) . ?
C1S C2S 1.447(15) . ?
C2S H2S1 0.9600 . ?
C2S H2S2 0.9600 . ?
C2S H2S3 0.9600 . ?
N11A C82A 1.352(11) . ?
N11A C11A 1.472(10) . ?
N11A H11A 0.8600 . ?
C11A C25A 1.515(13) . ?
C11A C13A 1.548(14) . ?
C11A H11B 0.9800 . ?
C13A C14A 1.514(12) . ?
C13A H13A 0.9700 . ?
C13A H13B 0.9700 . ?
C14A C19A 1.390(14) . ?
C14A C15A 1.399(13) . ?
C15A C16A 1.403(14) . ?
C15A H15A 0.9300 . ?
C16A C17A 1.372(14) . ?
C16A H16A 0.9300 . ?
C17A C18A 1.381(12) . ?
C17A Br01 1.891(9) . ?
C18A C19A 1.387(14) . ?
C18A H18A 0.9300 . ?
C19A H19A 0.9300 . ?
N21A C25A 1.255(13) . ?
N21A C21A 1.480(12) . ?
C21A C23A 1.554(15) . ?
C21A C22A 1.563(15) . ?
C21A H21A 0.9800 . ?
C22A O22A 1.203(13) . ?
C22A N31A 1.330(12) . ?
C23A O23A 1.468(13) . ?
C23A C24A 1.529(15) . ?
C23A H23A 0.9800 . ?
O23A C25A 1.361(11) . ?
C24A H24A 0.9600 . ?
C24A H24B 0.9600 . ?
C24A H24C 0.9600 . ?
N31A C31A 1.440(12) . ?
N31A H31A 0.8600 . ?
C31A C44A 1.506(13) . ?
C31A C33A 1.550(15) . ?
C31A H31B 0.9800 . ?
C33A C35A 1.510(15) . ?
C33A C34A 1.522(16) . ?
C33A H33A 0.9800 . ?
C34A H34A 0.9600 . ?
C34A H34B 0.9600 . ?
C34A H34C 0.9600 . ?
C35A H35A 0.9600 . ?
C35A H35B 0.9600 . ?
C35A H35C 0.9600 . ?
N41A C44A 1.301(12) . ?
N41A C41A 1.387(12) . ?
C41A C43A 1.383(13) . ?
C41A C42A 1.485(13) . ?
C42A O42A 1.244(11) . ?
C42A N51A 1.356(12) . ?
C43A S43A 1.719(10) . ?
C43A H43A 0.9300 . ?
S43A C44A 1.754(9) . ?
N51A C51A 1.462(11) . ?
N51A H51A 0.8600 . ?
C51A C65A 1.512(12) . ?
C51A C53A 1.541(11) . ?
C51A H51B 0.9800 . ?
C53A C55A 1.537(13) . ?
C53A C54A 1.545(14) . ?
C53A H53A 0.9800 . ?
C54A H54A 0.9600 . ?
C54A H54B 0.9600 . ?
C54A H54C 0.9600 . ?
C55A C56A 1.541(11) . ?
C55A H55A 0.9700 . ?
C55A H55B 0.9700 . ?
C56A H56A 0.9600 . ?
C56A H56B 0.9600 . ?
C56A H56C 0.9600 . ?
N61A C65A 1.282(11) . ?
N61A C61A 1.468(11) . ?
C61A C62A 1.542(11) . ?
C61A C63A 1.544(12) . ?
C61A H61A 0.9800 . ?
C62A O62A 1.214(11) . ?
C62A N71A 1.357(13) . ?
C63A O63A 1.479(10) . ?
C63A C64A 1.499(13) . ?
C63A H63A 0.9800 . ?
O63A C65A 1.328(11) . ?
C64A H64A 0.9600 . ?
C64A H64B 0.9600 . ?
C64A H64C 0.9600 . ?
N71A C71A 1.454(10) . ?
N71A H71A 0.8600 . ?
C71A C84A 1.528(12) . ?
C71A C73A 1.575(12) . ?
C71A H71B 0.9800 . ?
C73A C75A 1.500(14) . ?
C73A C74A 1.512(14) . ?
C73A H73A 0.9800 . ?
C74A H74A 0.9600 . ?
C74A H74B 0.9600 . ?
C74A H74C 0.9600 . ?
C75A H75A 0.9600 . ?
C75A H75B 0.9600 . ?
C75A H75C 0.9600 . ?
N81A C84A 1.302(11) . ?
N81A C81A 1.371(11) . ?
C81A C83A 1.378(12) . ?
C81A C82A 1.499(10) . ?
C82A O82A 1.214(11) . ?
C83A S83A 1.703(10) . ?
C83A H83A 0.9300 . ?
S83A C84A 1.738(9) . ?
N11B C82B 1.334(13) . ?
N11B C11B 1.480(10) . ?
N11B H11C 0.8600 . ?
C11B C25B 1.529(13) . ?
C11B C13B 1.530(14) . ?
C11B H11D 0.9800 . ?
C13B C14B 1.516(13) . ?
C13B H13C 0.9700 . ?
C13B H13D 0.9700 . ?
C14B C19B 1.375(14) . ?
C14B C15B 1.407(16) . ?
C15B C16B 1.387(14) . ?
C15B H15B 0.9300 . ?
C16B C17B 1.363(15) . ?
C16B H16B 0.9300 . ?
C17B C18B 1.339(16) . ?
C17B Br02 1.912(10) . ?
C18B C19B 1.375(14) . ?
C18B H18B 0.9300 . ?
C19B H19B 0.9300 . ?
N21B C25B 1.250(11) . ?
N21B C21B 1.475(12) . ?
C21B C22B 1.535(12) . ?
C21B C23B 1.556(12) . ?
C21B H21B 0.9800 . ?
C22B O22B 1.218(12) . ?
C22B N31B 1.361(11) . ?
C23B O23B 1.456(12) . ?
C23B C24B 1.498(15) . ?
C23B H23B 0.9800 . ?
O23B C25B 1.363(11) . ?
C24B H24D 0.9600 . ?
C24B H24E 0.9600 . ?
C24B H24F 0.9600 . ?
N31B C31B 1.465(11) . ?
N31B H31C 0.8600 . ?
C31B C44B 1.509(12) . ?
C31B C33B 1.534(12) . ?
C31B H31D 0.9800 . ?
C33B C34B 1.513(14) . ?
C33B C35B 1.518(14) . ?
C33B H33B 0.9800 . ?
C34B H34D 0.9600 . ?
C34B H34E 0.9600 . ?
C34B H34F 0.9600 . ?
C35B H35D 0.9600 . ?
C35B H35E 0.9600 . ?
C35B H35F 0.9600 . ?
N41B C44B 1.321(12) . ?
N41B C41B 1.376(10) . ?
C41B C43B 1.345(13) . ?
C41B C42B 1.478(11) . ?
C42B O42B 1.236(10) . ?
C42B N51B 1.337(11) . ?
C43B S43B 1.693(9) . ?
C43B H43B 0.9300 . ?
S43B C44B 1.722(9) . ?
N51B C51B 1.466(11) . ?
N51B H51C 0.8600 . ?
C51B C65B 1.499(12) . ?
C51B C53B 1.541(11) . ?
C51B H51D 0.9800 . ?
C53B C54B 1.532(12) . ?
C53B C55B 1.542(13) . ?
C53B H53B 0.9800 . ?
C54B H54D 0.9600 . ?
C54B H54E 0.9600 . ?
C54B H54F 0.9600 . ?
C55B C56B 1.507(13) . ?
C55B H55C 0.9700 . ?
C55B H55D 0.9700 . ?
C56B H56D 0.9600 . ?
C56B H56E 0.9600 . ?
C56B H56F 0.9600 . ?
N61B C65B 1.255(11) . ?
N61B C61B 1.479(11) . ?
C61B C62B 1.553(12) . ?
C61B C63B 1.557(10) . ?
C61B H61B 0.9800 . ?
C62B O62B 1.200(11) . ?
C62B N71B 1.346(12) . ?
C63B O63B 1.478(10) . ?
C63B C64B 1.515(12) . ?
C63B H63B 0.9800 . ?
O63B C65B 1.362(10) . ?
C64B H64D 0.9600 . ?
C64B H64E 0.9600 . ?
C64B H64F 0.9600 . ?
N71B C71B 1.446(12) . ?
N71B H71C 0.8600 . ?
C71B C84B 1.513(12) . ?
C71B C73B 1.527(12) . ?
C71B H71D 0.9800 . ?
C73B C74B 1.529(11) . ?
C73B C75B 1.531(12) . ?
C73B H73B 0.9800 . ?
C74B H74D 0.9600 . ?
C74B H74E 0.9600 . ?
C74B H74F 0.9600 . ?
C75B H75D 0.9600 . ?
C75B H75E 0.9600 . ?
C75B H75F 0.9600 . ?
N81B C84B 1.298(12) . ?
N81B C81B 1.378(11) . ?
C81B C83B 1.357(14) . ?
C81B C82B 1.502(11) . ?
C82B O82B 1.228(11) . ?
C83B S83B 1.725(9) . ?
C83B H83B 0.9300 . ?
S83B C84B 1.741(9) . ?

loop_
_geom_torsion_atom_site_label_1
_geom_torsion_atom_site_label_2
_geom_torsion_atom_site_label_3
_geom_torsion_atom_site_label_4
_geom_torsion
_geom_torsion_site_symmetry_1
_geom_torsion_site_symmetry_2
_geom_torsion_site_symmetry_3
_geom_torsion_site_symmetry_4
_geom_torsion_publ_flag
C82A N11A C11A C25A -74.1(9) . . . . ?
C82A N11A C11A C13A 161.7(7) . . . . ?
N11A C11A C13A C14A -172.8(7) . . . . ?
C25A C11A C13A C14A 65.6(10) . . . . ?
C11A C13A C14A C19A 79.0(12) . . . . ?
C11A C13A C14A C15A -96.4(10) . . . . ?
C19A C14A C15A C16A 1.0(15) . . . . ?
C13A C14A C15A C16A 176.4(9) . . . . ?
C14A C15A C16A C17A -1.5(15) . . . . ?
C15A C16A C17A C18A 2.8(15) . . . . ?
C15A C16A C17A Br01 179.8(8) . . . . ?
C16A C17A C18A C19A -3.6(15) . . . . ?
Br01 C17A C18A C19A 179.3(8) . . . . ?
C17A C18A C19A C14A 3.1(16) . . . . ?
C15A C14A C19A C18A -1.8(15) . . . . ?
C13A C14A C19A C18A -177.2(9) . . . . ?
C25A N21A C21A C23A -12.0(10) . . . . ?
C25A N21A C21A C22A 104.1(9) . . . . ?
N21A C21A C22A O22A 170.1(9) . . . . ?
C23A C21A C22A O22A -76.0(11) . . . . ?
N21A C21A C22A N31A -12.7(12) . . . . ?
C23A C21A C22A N31A 101.2(9) . . . . ?
N21A C21A C23A O23A 13.9(9) . . . . ?
C22A C21A C23A O23A -105.3(8) . . . . ?
N21A C21A C23A C24A -102.7(10) . . . . ?
C22A C21A C23A C24A 138.0(10) . . . . ?
C24A C23A O23A C25A 108.2(10) . . . . ?
C21A C23A O23A C25A -11.1(9) . . . . ?
C21A N21A C25A O23A 5.5(11) . . . . ?
C21A N21A C25A C11A -172.4(8) . . . . ?
C23A O23A C25A N21A 4.2(11) . . . . ?
C23A O23A C25A C11A -177.7(8) . . . . ?
N11A C11A C25A N21A 114.6(10) . . . . ?
C13A C11A C25A N21A -123.9(10) . . . . ?
N11A C11A C25A O23A -63.4(10) . . . . ?
C13A C11A C25A O23A 58.1(10) . . . . ?
O22A C22A N31A C31A 19.6(15) . . . . ?
C21A C22A N31A C31A -157.4(8) . . . . ?
C22A N31A C31A C44A 106.2(9) . . . . ?
C22A N31A C31A C33A -122.8(10) . . . . ?
N31A C31A C33A C35A 64.4(12) . . . . ?
C44A C31A C33A C35A -168.5(9) . . . . ?
N31A C31A C33A C34A -60.7(12) . . . . ?
C44A C31A C33A C34A 66.4(12) . . . . ?
C44A N41A C41A C43A 0.9(11) . . . . ?
C44A N41A C41A C42A 179.9(7) . . . . ?
C43A C41A C42A O42A -6.2(12) . . . . ?
N41A C41A C42A O42A 174.9(7) . . . . ?
C43A C41A C42A N51A 171.8(8) . . . . ?
N41A C41A C42A N51A -7.1(12) . . . . ?
N41A C41A C43A S43A -2.4(10) . . . . ?
C42A C41A C43A S43A 178.6(6) . . . . ?
C41A C43A S43A C44A 2.4(7) . . . . ?
C41A N41A C44A C31A -175.0(8) . . . . ?
C41A N41A C44A S43A 1.1(9) . . . . ?
N31A C31A C44A N41A -22.2(12) . . . . ?
C33A C31A C44A N41A -152.5(9) . . . . ?
N31A C31A C44A S43A 162.1(6) . . . . ?
C33A C31A C44A S43A 31.7(11) . . . . ?
C43A S43A C44A N41A -2.1(7) . . . . ?
C43A S43A C44A C31A 174.1(8) . . . . ?
O42A C42A N51A C51A 5.0(12) . . . . ?
C41A C42A N51A C51A -172.9(7) . . . . ?
C42A N51A C51A C65A -78.4(9) . . . . ?
C42A N51A C51A C53A 156.0(7) . . . . ?
N51A C51A C53A C55A -61.4(9) . . . . ?
C65A C51A C53A C55A 175.0(8) . . . . ?
N51A C51A C53A C54A 176.3(7) . . . . ?
C65A C51A C53A C54A 52.7(9) . . . . ?
C51A C53A C55A C56A -179.8(8) . . . . ?
C54A C53A C55A C56A -59.7(11) . . . . ?
C65A N61A C61A C62A 105.0(8) . . . . ?
C65A N61A C61A C63A -14.1(8) . . . . ?
N61A C61A C62A O62A 178.2(8) . . . . ?
C63A C61A C62A O62A -65.8(10) . . . . ?
N61A C61A C62A N71A -5.8(11) . . . . ?
C63A C61A C62A N71A 110.1(9) . . . . ?
N61A C61A C63A O63A 18.9(8) . . . . ?
C62A C61A C63A O63A -101.2(7) . . . . ?
N61A C61A C63A C64A -97.6(8) . . . . ?
C62A C61A C63A C64A 142.3(8) . . . . ?
C64A C63A O63A C65A 102.3(8) . . . . ?
C61A C63A O63A C65A -17.3(8) . . . . ?
C61A N61A C65A O63A 2.9(10) . . . . ?
C61A N61A C65A C51A -171.8(7) . . . . ?
C63A O63A C65A N61A 10.2(9) . . . . ?
C63A O63A C65A C51A -174.7(7) . . . . ?
N51A C51A C65A N61A 116.6(9) . . . . ?
C53A C51A C65A N61A -118.7(9) . . . . ?
N51A C51A C65A O63A -58.3(9) . . . . ?
C53A C51A C65A O63A 66.4(9) . . . . ?
O62A C62A N71A C71A 18.3(13) . . . . ?
C61A C62A N71A C71A -157.4(7) . . . . ?
C62A N71A C71A C84A 99.1(9) . . . . ?
C62A N71A C71A C73A -134.1(8) . . . . ?
N71A C71A C73A C75A 72.0(9) . . . . ?
C84A C71A C73A C75A -164.2(7) . . . . ?
N71A C71A C73A C74A -54.5(11) . . . . ?
C84A C71A C73A C74A 69.4(9) . . . . ?
C84A N81A C81A C83A 0.9(10) . . . . ?
C84A N81A C81A C82A 180.0(7) . . . . ?
C11A N11A C82A O82A 3.7(12) . . . . ?
C11A N11A C82A C81A -174.0(7) . . . . ?
N81A C81A C82A O82A -173.5(8) . . . . ?
C83A C81A C82A O82A 5.5(13) . . . . ?
N81A C81A C82A N11A 4.2(11) . . . . ?
C83A C81A C82A N11A -176.7(8) . . . . ?
N81A C81A C83A S83A -0.7(10) . . . . ?
C82A C81A C83A S83A -179.7(6) . . . . ?
C81A C83A S83A C84A 0.2(7) . . . . ?
C81A N81A C84A C71A -174.5(7) . . . . ?
C81A N81A C84A S83A -0.7(9) . . . . ?
N71A C71A C84A N81A -31.0(11) . . . . ?
C73A C71A C84A N81A -158.0(7) . . . . ?
N71A C71A C84A S83A 155.6(6) . . . . ?
C73A C71A C84A S83A 28.6(9) . . . . ?
C83A S83A C84A N81A 0.3(7) . . . . ?
C83A S83A C84A C71A 174.2(7) . . . . ?
C82B N11B C11B C25B -75.5(10) . . . . ?
C82B N11B C11B C13B 160.3(9) . . . . ?
N11B C11B C13B C14B -174.3(8) . . . . ?
C25B C11B C13B C14B 63.6(11) . . . . ?
C11B C13B C14B C19B 70.5(15) . . . . ?
C11B C13B C14B C15B -105.4(13) . . . . ?
C19B C14B C15B C16B 5.8(19) . . . . ?
C13B C14B C15B C16B -178.1(12) . . . . ?
C14B C15B C16B C17B 0(2) . . . . ?
C15B C16B C17B C18B -5(2) . . . . ?
C15B C16B C17B Br02 177.8(10) . . . . ?
C16B C17B C18B C19B 5(2) . . . . ?
Br02 C17B C18B C19B -177.9(10) . . . . ?
C15B C14B C19B C18B -5.9(19) . . . . ?
C13B C14B C19B C18B 178.0(12) . . . . ?
C17B C18B C19B C14B 1(2) . . . . ?
C25B N21B C21B C22B 105.2(8) . . . . ?
C25B N21B C21B C23B -13.1(9) . . . . ?
N21B C21B C22B O22B 168.8(8) . . . . ?
C23B C21B C22B O22B -75.6(10) . . . . ?
N21B C21B C22B N31B -16.4(10) . . . . ?
C23B C21B C22B N31B 99.1(9) . . . . ?
N21B C21B C23B O23B 16.6(8) . . . . ?
C22B C21B C23B O23B -103.7(8) . . . . ?
N21B C21B C23B C24B -101.8(9) . . . . ?
C22B C21B C23B C24B 137.9(9) . . . . ?
C24B C23B O23B C25B 105.8(9) . . . . ?
C21B C23B O23B C25B -14.2(9) . . . . ?
C21B N21B C25B O23B 4.3(11) . . . . ?
C21B N21B C25B C11B -173.0(8) . . . . ?
C23B O23B C25B N21B 7.2(11) . . . . ?
C23B O23B C25B C11B -175.2(7) . . . . ?
N11B C11B C25B N21B 111.9(9) . . . . ?
C13B C11B C25B N21B -125.4(9) . . . . ?
N11B C11B C25B O23B -65.6(10) . . . . ?
C13B C11B C25B O23B 57.1(10) . . . . ?
O22B C22B N31B C31B 18.7(12) . . . . ?
C21B C22B N31B C31B -155.9(7) . . . . ?
C22B N31B C31B C44B 108.2(9) . . . . ?
C22B N31B C31B C33B -122.0(9) . . . . ?
N31B C31B C33B C34B -62.1(10) . . . . ?
C44B C31B C33B C34B 64.6(10) . . . . ?
N31B C31B C33B C35B 61.9(10) . . . . ?
C44B C31B C33B C35B -171.4(8) . . . . ?
C44B N41B C41B C43B 0.9(11) . . . . ?
C44B N41B C41B C42B 177.0(8) . . . . ?
C43B C41B C42B O42B -3.2(13) . . . . ?
N41B C41B C42B O42B -179.0(8) . . . . ?
C43B C41B C42B N51B 174.6(8) . . . . ?
N41B C41B C42B N51B -1.1(12) . . . . ?
N41B C41B C43B S43B -2.0(10) . . . . ?
C42B C41B C43B S43B -178.0(7) . . . . ?
C41B C43B S43B C44B 1.9(7) . . . . ?
C41B N41B C44B C31B -174.9(8) . . . . ?
C41B N41B C44B S43B 0.6(9) . . . . ?
N31B C31B C44B N41B -23.7(11) . . . . ?
C33B C31B C44B N41B -153.0(8) . . . . ?
N31B C31B C44B S43B 161.2(6) . . . . ?
C33B C31B C44B S43B 31.9(11) . . . . ?
C43B S43B C44B N41B -1.4(7) . . . . ?
C43B S43B C44B C31B 174.1(8) . . . . ?
O42B C42B N51B C51B 1.0(13) . . . . ?
C41B C42B N51B C51B -176.9(7) . . . . ?
C42B N51B C51B C65B -75.2(9) . . . . ?
C42B N51B C51B C53B 159.3(8) . . . . ?
N51B C51B C53B C54B 173.8(7) . . . . ?
C65B C51B C53B C54B 50.3(9) . . . . ?
N51B C51B C53B C55B -61.3(9) . . . . ?
C65B C51B C53B C55B 175.1(6) . . . . ?
C54B C53B C55B C56B 53.2(11) . . . . ?
C51B C53B C55B C56B -70.1(10) . . . . ?
C65B N61B C61B C62B 101.0(8) . . . . ?
C65B N61B C61B C63B -18.6(8) . . . . ?
N61B C61B C62B O62B -177.6(7) . . . . ?
C63B C61B C62B O62B -62.6(10) . . . . ?
N61B C61B C62B N71B -0.1(10) . . . . ?
C63B C61B C62B N71B 114.9(8) . . . . ?
N61B C61B C63B O63B 23.8(8) . . . . ?
C62B C61B C63B O63B -97.1(8) . . . . ?
N61B C61B C63B C64B -91.8(8) . . . . ?
C62B C61B C63B C64B 147.4(8) . . . . ?
C64B C63B O63B C65B 99.0(7) . . . . ?
C61B C63B O63B C65B -20.8(8) . . . . ?
C61B N61B C65B O63B 5.6(10) . . . . ?
C61B N61B C65B C51B -171.8(7) . . . . ?
C63B O63B C65B N61B 10.9(10) . . . . ?
C63B O63B C65B C51B -171.5(7) . . . . ?
N51B C51B C65B N61B 111.0(9) . . . . ?
C53B C51B C65B N61B -124.9(8) . . . . ?
N51B C51B C65B O63B -66.4(8) . . . . ?
C53B C51B C65B O63B 57.7(9) . . . . ?
O62B C62B N71B C71B 14.7(13) . . . . ?
C61B C62B N71B C71B -162.5(7) . . . . ?
C62B N71B C71B C84B 93.5(9) . . . . ?
C62B N71B C71B C73B -137.9(8) . . . . ?
N71B C71B C73B C74B 62.5(10) . . . . ?
C84B C71B C73B C74B -170.9(8) . . . . ?
N71B C71B C73B C75B -63.6(10) . . . . ?
C84B C71B C73B C75B 63.0(10) . . . . ?
C84B N81B C81B C83B 0.6(11) . . . . ?
C84B N81B C81B C82B -179.7(8) . . . . ?
C11B N11B C82B O82B 4.5(14) . . . . ?
C11B N11B C82B C81B -173.7(8) . . . . ?
C83B C81B C82B O82B -0.3(14) . . . . ?
N81B C81B C82B O82B 180.0(8) . . . . ?
C83B C81B C82B N11B 178.0(9) . . . . ?
N81B C81B C82B N11B -1.7(12) . . . . ?
N81B C81B C83B S83B -0.5(11) . . . . ?
C82B C81B C83B S83B 179.8(7) . . . . ?
C81B C83B S83B C84B 0.2(7) . . . . ?
C81B N81B C84B C71B -175.9(8) . . . . ?
C81B N81B C84B S83B -0.4(9) . . . . ?
N71B C71B C84B N81B -21.3(11) . . . . ?
C73B C71B C84B N81B -150.8(8) . . . . ?
N71B C71B C84B S83B 163.5(6) . . . . ?
C73B C71B C84B S83B 34.0(10) . . . . ?
C83B S83B C84B N81B 0.1(7) . . . . ?
C83B S83B C84B C71B 175.7(8) . . . . ?
